data_2240943
loop_
_publ_author_name
'Stierle, Andrea'
'Stierle, Donald'
'Decato, Daniel'

_publ_section_title
;
 Crystal structure and absolute configuration of preaustinoid A1
;
_journal_issue 8
_journal_name_full 'Acta Crystallographica Section E'
_journal_page_first o596
_journal_page_last o597
_journal_paper_doi 10.1107/S2056989015013614
_journal_volume 71
_journal_year 2015
_chemical_formula_iupac 'C26 H36 O7'
_chemical_formula_moiety 'C26 H36 O7'
_chemical_formula_sum 'C26 H36 O7'
_chemical_formula_weight 460.55
_chemical_name_common 'preaustinoid A1'
_chemical_name_systematic
;(5a<i>R</i>,7a<i>S</i>,8<i>R</i>,10<i>S</i>,12<i>R</i>,13a<i>R</i>,13b<i>S</i>)-Methyl
10-hydroxy-5,5,7a,10,12,13b-hexamethyl-14-methylene-3,9,11-trioxohexadecahydro-8,12-methanocycloocta[3,4]benzo[1,2-<i>c</i>]oxepine-8-carboxylate
;
_space_group_crystal_system orthorhombic
_space_group_IT_number 19
_space_group_name_Hall 'P 2ac 2ab'
_space_group_name_H-M_alt 'P 21 21 21'
_symmetry_space_group_name_Hall 'P 2ac 2ab'
_symmetry_space_group_name_H-M 'P 21 21 21'
_atom_sites_solution_hydrogens mixed
_atom_sites_solution_primary direct
_cell_angle_alpha 90
_cell_angle_beta 90
_cell_angle_gamma 90
_cell_formula_units_Z 4
_cell_length_a 8.3169(4)
_cell_length_b 13.8064(6)
_cell_length_c 19.9243(9)
_cell_measurement_reflns_used 9895
_cell_measurement_temperature 100
_cell_measurement_theta_max 66.60
_cell_measurement_theta_min 3.90
_cell_volume 2287.84(18)
_computing_cell_refinement
;
SAINT (Bruker, 2012)
;
_computing_data_collection
;
APEX2 (Bruker, 2012)
;
_computing_data_reduction
;
SAINT (Bruker, 2012)
;
_computing_molecular_graphics
;
OLEX2 (Dolomanov <i>et al.</i>,  2009)
;
_computing_publication_material
;
OLEX2 (Dolomanov <i>et al.</i>,  2009)
;
_computing_structure_refinement
;
SHELXL2014 (Sheldrick, 2015b)
;
_computing_structure_solution
;
<i>SHELXT</i> (Sheldrick, 2015a)
;
_diffrn_ambient_temperature 100
_diffrn_detector_area_resol_mean 10.5
_diffrn_measured_fraction_theta_full 0.999
_diffrn_measured_fraction_theta_max 0.999
_diffrn_measurement_device 'Fixed Chi Three-Circle Diffractometer'
_diffrn_measurement_device_type 'Bruker D8 Venture'
_diffrn_measurement_method '\w and \f scans'
_diffrn_radiation_monochromator 'Double Bounce Multilayer Mirror'
_diffrn_radiation_type CuK\a
_diffrn_radiation_wavelength 1.54178
_diffrn_reflns_av_R_equivalents 0.0685
_diffrn_reflns_limit_h_max 9
_diffrn_reflns_limit_h_min -9
_diffrn_reflns_limit_k_max 16
_diffrn_reflns_limit_k_min -16
_diffrn_reflns_limit_l_max 23
_diffrn_reflns_limit_l_min -22
_diffrn_reflns_number 28885
_diffrn_reflns_theta_full 66.591
_diffrn_reflns_theta_max 66.591
_diffrn_reflns_theta_min 3.895
_diffrn_standards_number 0
_exptl_absorpt_coefficient_mu 0.785
_exptl_absorpt_correction_T_max 0.7528
_exptl_absorpt_correction_T_min 0.6444
_exptl_absorpt_correction_type multi-scan
_exptl_absorpt_process_details
;
(SADABS; Bruker, 2012)
;
_exptl_crystal_colour colorless
_exptl_crystal_density_diffrn 1.337
_exptl_crystal_description plate
_exptl_crystal_F_000 992
_exptl_crystal_size_max 0.25
_exptl_crystal_size_mid 0.25
_exptl_crystal_size_min 0.05
_refine_diff_density_max 0.510
_refine_diff_density_min -0.211
_refine_ls_abs_structure_details
;
Flack <i>x</i> determined using 1409 quotients
[(<i>I</i>^+^)-(<i>I</i>^-^)]/[(<i>I</i>^+^)+(<i>I</i>^-^)]
(Parsons <i>et al.</i>,  2013)
;
_refine_ls_abs_structure_Flack 0.07(15)
_refine_ls_extinction_method none
_refine_ls_goodness_of_fit_ref 1.165
_refine_ls_hydrogen_treatment mixed
_refine_ls_matrix_type full
_refine_ls_number_parameters 309
_refine_ls_number_reflns 4008
_refine_ls_number_restraints 0
_refine_ls_restrained_S_all 1.165
_refine_ls_R_factor_all 0.0611
_refine_ls_R_factor_gt 0.0566
_refine_ls_shift/su_max 0.000
_refine_ls_shift/su_mean 0.000
_refine_ls_structure_factor_coef Fsqd
_refine_ls_weighting_details 'w=1/[\s^2^(Fo^2^)+(0.0318P)^2^+2.3628P] where P=(Fo^2^+2Fc^2^)/3'
_refine_ls_weighting_scheme calc
_refine_ls_wR_factor_gt 0.1183
_refine_ls_wR_factor_ref 0.1203
_reflns_number_gt 3740
_reflns_number_total 4008
_reflns_threshold_expression 'I > 2\s(I)'
_cod_data_source_file su5167sup1.cf
_cod_data_source_block I
_cod_database_code 2240943
_shelx_space_group_comment
;
The symmetry employed for this shelxl refinement is uniquely defined
by the following loop, which should always be used as a source of
symmetry information in preference to the above space-group names.
They are only intended as comments.
;
_shelx_estimated_absorpt_t_min 0.828
_shelx_estimated_absorpt_t_max 0.962

loop_
_space_group_symop_operation_xyz
'x, y, z'
'-x+1/2, -y, z+1/2'
'-x, y+1/2, -z+1/2'
'x+1/2, -y+1/2, -z'

loop_
_atom_site_type_symbol
_atom_site_label
_atom_site_fract_x
_atom_site_fract_y
_atom_site_fract_z
_atom_site_U_iso_or_equiv
_atom_site_adp_type
_atom_site_calc_flag
_atom_site_occupancy
O O1 0.2993(3) 0.6369(2) 0.29734(14) 0.0240(6) Uani d 1
O O2 0.3728(4) 0.7808(2) 0.26743(16) 0.0341(8) Uani d 1
O O3 0.7964(5) 0.7142(3) 0.56157(18) 0.0472(10) Uani d 1
O O4 0.6672(4) 0.5863(2) 0.67932(16) 0.0357(8) Uani d 1
O O5 0.3884(3) 0.5028(2) 0.60306(15) 0.0296(7) Uani d 1
O O6 0.5590(4) 0.2577(2) 0.58385(15) 0.0299(7) Uani d 1
O O7 0.5763(4) 0.3582(2) 0.67092(14) 0.0293(7) Uani d 1
C C1 0.4147(5) 0.7002(3) 0.2841(2) 0.0255(10) Uani d 1
C C2 0.5872(5) 0.6749(3) 0.2919(2) 0.0267(10) Uani d 1
H H2A 0.6530 0.7327 0.2815 0.032 Uiso calc 1
H H2B 0.6150 0.6240 0.2589 0.032 Uiso calc 1
C C3 0.6311(5) 0.6389(3) 0.3623(2) 0.0240(9) Uani d 1
H H3A 0.5729 0.6795 0.3953 0.029 Uiso calc 1
H H3B 0.7474 0.6504 0.3692 0.029 Uiso calc 1
C C4 0.5961(5) 0.5318(3) 0.37889(19) 0.0184(8) Uani d 1
C C5 0.6433(5) 0.5178(3) 0.4548(2) 0.0181(8) Uani d 1
H H5 0.5770 0.5659 0.4801 0.022 Uiso calc 1
C C6 0.8199(5) 0.5452(3) 0.4698(2) 0.0255(9) Uani d 1
H H6A 0.8423 0.6099 0.4504 0.031 Uiso calc 1
H H6B 0.8918 0.4980 0.4474 0.031 Uiso calc 1
C C7 0.8590(5) 0.5472(3) 0.5463(2) 0.0266(10) Uani d 1
C C8 0.7589(6) 0.6306(3) 0.5724(2) 0.0322(11) Uani d 1
C C9 0.6118(6) 0.6076(3) 0.6130(2) 0.0312(11) Uani d 1
C C10 0.5297(5) 0.5122(3) 0.5936(2) 0.0201(9) Uani d 1
C C11 0.6330(5) 0.4282(3) 0.5655(2) 0.0188(9) Uani d 1
C C12 0.6024(5) 0.4176(3) 0.48660(19) 0.0177(8) Uani d 1
C C13 0.4256(5) 0.3930(3) 0.4717(2) 0.0217(9) Uani d 1
H H13A 0.4050 0.3249 0.4847 0.026 Uiso calc 1
H H13B 0.3557 0.4347 0.4997 0.026 Uiso calc 1
C C14 0.3804(5) 0.4064(3) 0.3988(2) 0.0215(9) Uani d 1
H H14A 0.2652 0.3905 0.3929 0.026 Uiso calc 1
H H14B 0.4436 0.3607 0.3710 0.026 Uiso calc 1
C C15 0.4109(5) 0.5100(3) 0.3743(2) 0.0186(8) Uani d 1
H H15 0.3599 0.5527 0.4088 0.022 Uiso calc 1
C C16 0.3177(5) 0.5300(3) 0.3086(2) 0.0206(9) Uani d 1
C C17 0.3772(5) 0.4821(3) 0.2451(2) 0.0263(10) Uani d 1
H H17A 0.3031 0.4965 0.2082 0.039 Uiso calc 1
H H17B 0.3828 0.4119 0.2519 0.039 Uiso calc 1
H H17C 0.4845 0.5068 0.2341 0.039 Uiso calc 1
C C18 0.1390(5) 0.5056(3) 0.3176(2) 0.0264(10) Uani d 1
H H18A 0.1007 0.5325 0.3602 0.040 Uiso calc 1
H H18B 0.1250 0.4351 0.3178 0.040 Uiso calc 1
H H18C 0.0772 0.5336 0.2805 0.040 Uiso calc 1
C C19 0.7085(5) 0.3349(3) 0.4592(2) 0.0239(9) Uani d 1
H H19A 0.6839 0.3243 0.4117 0.036 Uiso calc 1
H H19B 0.6870 0.2754 0.4845 0.036 Uiso calc 1
H H19C 0.8221 0.3525 0.4640 0.036 Uiso calc 1
C C20 0.5829(5) 0.3371(3) 0.6056(2) 0.0217(9) Uani d 1
C C21 0.4904(7) 0.6909(4) 0.6118(3) 0.0409(13) Uani d 1
H H21A 0.4027 0.6769 0.6432 0.061 Uiso calc 1
H H21B 0.4466 0.6979 0.5663 0.061 Uiso calc 1
H H21C 0.5439 0.7511 0.6250 0.061 Uiso calc 1
C C22 0.8113(5) 0.4504(3) 0.5764(2) 0.0198(9) Uani d 1
C C23 0.9147(5) 0.3889(3) 0.6029(2) 0.0262(10) Uani d 1
H H23A 1.0261 0.4043 0.6039 0.031 Uiso calc 1
H H23B 0.8779 0.3293 0.6210 0.031 Uiso calc 1
C C24 1.0372(6) 0.5727(4) 0.5545(3) 0.0407(13) Uani d 1
H H24A 1.1033 0.5210 0.5352 0.061 Uiso calc 1
H H24B 1.0623 0.5797 0.6023 0.061 Uiso calc 1
H H24C 1.0599 0.6337 0.5312 0.061 Uiso calc 1
C C25 0.7018(5) 0.4690(3) 0.3313(2) 0.0247(9) Uani d 1
H H25A 0.8081 0.4595 0.3515 0.037 Uiso calc 1
H H25B 0.7136 0.5019 0.2880 0.037 Uiso calc 1
H H25C 0.6503 0.4059 0.3244 0.037 Uiso calc 1
C C26 0.5265(6) 0.2787(3) 0.7134(2) 0.0325(11) Uani d 1
H H26A 0.5114 0.3021 0.7594 0.049 Uiso calc 1
H H26B 0.6092 0.2282 0.7129 0.049 Uiso calc 1
H H26C 0.4250 0.2519 0.6966 0.049 Uiso calc 1
H H4 0.726(7) 0.633(5) 0.692(3) 0.055(18) Uiso d 1

loop_
_atom_site_aniso_label
_atom_site_aniso_U_11
_atom_site_aniso_U_22
_atom_site_aniso_U_33
_atom_site_aniso_U_12
_atom_site_aniso_U_13
_atom_site_aniso_U_23
O1 0.0242(15) 0.0203(14) 0.0276(16) 0.0008(12) 0.0005(12) 0.0030(12)
O2 0.0386(19) 0.0246(17) 0.0390(19) 0.0014(14) 0.0037(15) 0.0119(14)
O3 0.063(2) 0.0293(19) 0.049(2) -0.0072(18) 0.0082(19) 0.0000(16)
O4 0.057(2) 0.0309(17) 0.0195(17) -0.0106(17) -0.0101(16) 0.0005(13)
O5 0.0208(16) 0.0391(18) 0.0288(17) 0.0086(14) 0.0053(13) 0.0015(13)
O6 0.0353(18) 0.0224(16) 0.0319(18) -0.0034(13) -0.0075(15) 0.0039(13)
O7 0.0398(18) 0.0251(15) 0.0230(16) 0.0046(14) 0.0054(13) 0.0046(12)
C1 0.034(2) 0.025(2) 0.018(2) -0.0053(19) 0.0031(19) 0.0024(17)
C2 0.029(2) 0.025(2) 0.026(2) -0.0058(18) 0.003(2) 0.0056(17)
C3 0.024(2) 0.025(2) 0.023(2) -0.0084(18) -0.0030(18) 0.0018(17)
C4 0.0175(19) 0.0197(19) 0.018(2) -0.0014(16) -0.0006(16) -0.0012(15)
C5 0.018(2) 0.017(2) 0.019(2) 0.0016(15) 0.0014(16) -0.0022(15)
C6 0.022(2) 0.028(2) 0.026(2) -0.0040(19) -0.0053(18) 0.0052(18)
C7 0.022(2) 0.027(2) 0.030(2) -0.0021(18) -0.0088(18) 0.0018(18)
C8 0.042(3) 0.027(3) 0.027(3) -0.003(2) -0.007(2) -0.0038(19)
C9 0.043(3) 0.029(2) 0.021(2) -0.002(2) -0.009(2) 0.0005(18)
C10 0.022(2) 0.024(2) 0.014(2) 0.0053(17) -0.0009(16) 0.0039(16)
C11 0.020(2) 0.018(2) 0.018(2) 0.0025(16) 0.0010(16) -0.0003(15)
C12 0.0166(19) 0.0178(19) 0.019(2) 0.0021(17) -0.0018(16) 0.0001(15)
C13 0.021(2) 0.017(2) 0.027(2) -0.0040(16) 0.0007(17) 0.0026(16)
C14 0.0164(19) 0.021(2) 0.027(2) -0.0040(17) -0.0073(17) 0.0030(16)
C15 0.0164(19) 0.019(2) 0.021(2) 0.0000(16) 0.0010(16) -0.0025(15)
C16 0.023(2) 0.0136(18) 0.025(2) -0.0003(16) -0.0026(17) 0.0027(16)
C17 0.029(2) 0.029(2) 0.021(2) 0.0005(19) -0.0030(18) -0.0029(17)
C18 0.021(2) 0.027(2) 0.031(2) -0.0015(18) -0.0058(18) 0.0035(19)
C19 0.026(2) 0.020(2) 0.025(2) 0.0050(17) -0.0016(18) -0.0048(17)
C20 0.016(2) 0.023(2) 0.027(2) 0.0039(17) -0.0050(17) 0.0026(17)
C21 0.051(3) 0.031(3) 0.040(3) 0.006(2) -0.001(2) -0.007(2)
C22 0.020(2) 0.022(2) 0.018(2) 0.0026(17) -0.0007(17) -0.0036(16)
C23 0.021(2) 0.029(2) 0.028(2) 0.0005(18) -0.0060(18) -0.0007(18)
C24 0.032(3) 0.044(3) 0.046(3) -0.008(2) -0.014(2) 0.009(2)
C25 0.017(2) 0.033(2) 0.024(2) 0.0024(18) 0.0009(17) -0.0032(18)
C26 0.038(3) 0.026(2) 0.033(3) 0.005(2) 0.007(2) 0.013(2)

loop_
_atom_type_symbol
_atom_type_description
_atom_type_scat_dispersion_real
_atom_type_scat_dispersion_imag
_atom_type_scat_source
C C 0.0181 0.0091 'International Tables Vol C Tables 4.2.6.8 and 6.1.1.4'
H H 0.0000 0.0000 'International Tables Vol C Tables 4.2.6.8 and 6.1.1.4'
O O 0.0492 0.0322 'International Tables Vol C Tables 4.2.6.8 and 6.1.1.4'

loop_
_geom_angle_atom_site_label_1
_geom_angle_atom_site_label_2
_geom_angle_atom_site_label_3
_geom_angle
C1 O1 C16 127.2(3)
C9 O4 H4 107(4)
C20 O7 C26 114.6(3)
O1 C1 C2 121.6(4)
O2 C1 O1 116.8(4)
O2 C1 C2 121.5(4)
C1 C2 H2A 108.8
C1 C2 H2B 108.8
C1 C2 C3 113.8(4)
H2A C2 H2B 107.7
C3 C2 H2A 108.8
C3 C2 H2B 108.8
C2 C3 H3A 107.9
C2 C3 H3B 107.9
C2 C3 C4 117.5(3)
H3A C3 H3B 107.2
C4 C3 H3A 107.9
C4 C3 H3B 107.9
C3 C4 C5 106.1(3)
C3 C4 C15 110.9(3)
C3 C4 C25 107.3(3)
C15 C4 C5 106.0(3)
C25 C4 C5 112.0(3)
C25 C4 C15 114.3(3)
C4 C5 H5 105.3
C6 C5 C4 113.1(3)
C6 C5 H5 105.3
C6 C5 C12 110.3(3)
C12 C5 C4 116.4(3)
C12 C5 H5 105.3
C5 C6 H6A 109.0
C5 C6 H6B 109.0
C5 C6 C7 113.0(3)
H6A C6 H6B 107.8
C7 C6 H6A 109.0
C7 C6 H6B 109.0
C8 C7 C6 103.6(4)
C8 C7 C22 113.0(4)
C8 C7 C24 108.7(4)
C22 C7 C6 108.4(3)
C22 C7 C24 114.4(4)
C24 C7 C6 108.1(4)
O3 C8 C7 121.4(5)
O3 C8 C9 120.4(5)
C9 C8 C7 118.2(4)
O4 C9 C8 106.2(4)
O4 C9 C10 101.5(3)
O4 C9 C21 112.4(4)
C8 C9 C10 114.2(4)
C8 C9 C21 111.7(4)
C21 C9 C10 110.3(4)
O5 C10 C9 119.4(4)
O5 C10 C11 121.4(4)
C9 C10 C11 119.2(3)
C10 C11 C12 109.6(3)
C20 C11 C10 105.9(3)
C20 C11 C12 112.9(3)
C22 C11 C10 109.7(3)
C22 C11 C12 108.2(3)
C22 C11 C20 110.5(3)
C5 C12 C11 106.4(3)
C13 C12 C5 109.0(3)
C13 C12 C11 111.2(3)
C13 C12 C19 108.4(3)
C19 C12 C5 112.8(3)
C19 C12 C11 109.0(3)
C12 C13 H13A 108.9
C12 C13 H13B 108.9
H13A C13 H13B 107.7
C14 C13 C12 113.3(3)
C14 C13 H13A 108.9
C14 C13 H13B 108.9
C13 C14 H14A 109.2
C13 C14 H14B 109.2
C13 C14 C15 112.2(3)
H14A C14 H14B 107.9
C15 C14 H14A 109.2
C15 C14 H14B 109.2
C4 C15 H15 105.2
C14 C15 C4 108.8(3)
C14 C15 H15 105.2
C14 C15 C16 110.7(3)
C16 C15 C4 120.4(3)
C16 C15 H15 105.2
O1 C16 C15 110.7(3)
O1 C16 C17 109.8(3)
O1 C16 C18 97.7(3)
C17 C16 C15 117.8(3)
C17 C16 C18 108.6(4)
C18 C16 C15 110.3(3)
C16 C17 H17A 109.5
C16 C17 H17B 109.5
C16 C17 H17C 109.5
H17A C17 H17B 109.5
H17A C17 H17C 109.5
H17B C17 H17C 109.5
C16 C18 H18A 109.5
C16 C18 H18B 109.5
C16 C18 H18C 109.5
H18A C18 H18B 109.5
H18A C18 H18C 109.5
H18B C18 H18C 109.5
C12 C19 H19A 109.5
C12 C19 H19B 109.5
C12 C19 H19C 109.5
H19A C19 H19B 109.5
H19A C19 H19C 109.5
H19B C19 H19C 109.5
O6 C20 O7 123.1(4)
O6 C20 C11 127.1(4)
O7 C20 C11 109.7(3)
C9 C21 H21A 109.5
C9 C21 H21B 109.5
C9 C21 H21C 109.5
H21A C21 H21B 109.5
H21A C21 H21C 109.5
H21B C21 H21C 109.5
C7 C22 C11 111.9(3)
C23 C22 C7 123.7(4)
C23 C22 C11 124.1(4)
C22 C23 H23A 120.0
C22 C23 H23B 120.0
H23A C23 H23B 120.0
C7 C24 H24A 109.5
C7 C24 H24B 109.5
C7 C24 H24C 109.5
H24A C24 H24B 109.5
H24A C24 H24C 109.5
H24B C24 H24C 109.5
C4 C25 H25A 109.5
C4 C25 H25B 109.5
C4 C25 H25C 109.5
H25A C25 H25B 109.5
H25A C25 H25C 109.5
H25B C25 H25C 109.5
O7 C26 H26A 109.5
O7 C26 H26B 109.5
O7 C26 H26C 109.5
H26A C26 H26B 109.5
H26A C26 H26C 109.5
H26B C26 H26C 109.5

loop_
_geom_bond_atom_site_label_1
_geom_bond_atom_site_label_2
_geom_bond_distance
O1 C1 1.324(5)
O1 C16 1.501(5)
O2 C1 1.213(5)
O3 C8 1.214(6)
O4 C9 1.431(5)
O4 H4 0.84(7)
O5 C10 1.198(5)
O6 C20 1.196(5)
O7 C20 1.335(5)
O7 C26 1.446(5)
C1 C2 1.485(6)
C2 H2A 0.9900
C2 H2B 0.9900
C2 C3 1.532(6)
C3 H3A 0.9900
C3 H3B 0.9900
C3 C4 1.543(5)
C4 C5 1.575(5)
C4 C15 1.572(5)
C4 C25 1.558(6)
C5 H5 1.0000
C5 C6 1.546(5)
C5 C12 1.559(5)
C6 H6A 0.9900
C6 H6B 0.9900
C6 C7 1.559(6)
C7 C8 1.513(7)
C7 C22 1.519(6)
C7 C24 1.532(6)
C8 C9 1.500(7)
C9 C10 1.534(6)
C9 C21 1.530(7)
C10 C11 1.547(5)
C11 C12 1.600(5)
C11 C20 1.547(6)
C11 C22 1.529(6)
C12 C13 1.538(5)
C12 C19 1.542(5)
C13 H13A 0.9900
C13 H13B 0.9900
C13 C14 1.511(6)
C14 H14A 0.9900
C14 H14B 0.9900
C14 C15 1.532(5)
C15 H15 1.0000
C15 C16 1.547(6)
C16 C17 1.511(6)
C16 C18 1.534(6)
C17 H17A 0.9800
C17 H17B 0.9800
C17 H17C 0.9800
C18 H18A 0.9800
C18 H18B 0.9800
C18 H18C 0.9800
C19 H19A 0.9800
C19 H19B 0.9800
C19 H19C 0.9800
C21 H21A 0.9800
C21 H21B 0.9800
C21 H21C 0.9800
C22 C23 1.319(6)
C23 H23A 0.9500
C23 H23B 0.9500
C24 H24A 0.9800
C24 H24B 0.9800
C24 H24C 0.9800
C25 H25A 0.9800
C25 H25B 0.9800
C25 H25C 0.9800
C26 H26A 0.9800
C26 H26B 0.9800
C26 H26C 0.9800

loop_
_geom_hbond_atom_site_label_D
_geom_hbond_atom_site_label_H
_geom_hbond_atom_site_label_A
_geom_hbond_site_symmetry_A
_geom_hbond_distance_DH
_geom_hbond_distance_HA
_geom_hbond_distance_DA
_geom_hbond_angle_DHA
O4 H4 O2 4_566 0.84(7) 1.89(7) 2.723(5) 168(6)

loop_
_geom_torsion_atom_site_label_1
_geom_torsion_atom_site_label_2
_geom_torsion_atom_site_label_3
_geom_torsion_atom_site_label_4
_geom_torsion
O1 C1 C2 C3 -56.1(5)
O2 C1 C2 C3 121.3(4)
O3 C8 C9 O4 -99.4(5)
O3 C8 C9 C10 149.6(4)
O3 C8 C9 C21 23.6(6)
O4 C9 C10 O5 93.3(5)
O4 C9 C10 C11 -83.5(4)
O5 C10 C11 C12 76.7(5)
O5 C10 C11 C20 -45.4(5)
O5 C10 C11 C22 -164.7(4)
C1 O1 C16 C15 67.1(5)
C1 O1 C16 C17 -64.7(5)
C1 O1 C16 C18 -177.7(4)
C1 C2 C3 C4 81.5(5)
C2 C3 C4 C5 -176.7(3)
C2 C3 C4 C15 -62.0(5)
C2 C3 C4 C25 63.4(5)
C3 C4 C5 C6 -57.0(4)
C3 C4 C5 C12 173.8(3)
C3 C4 C15 C14 -173.7(3)
C3 C4 C15 C16 57.1(4)
C4 C5 C6 C7 170.8(3)
C4 C5 C12 C11 -170.3(3)
C4 C5 C12 C13 -50.2(4)
C4 C5 C12 C19 70.3(4)
C4 C15 C16 O1 -71.3(4)
C4 C15 C16 C17 56.2(5)
C4 C15 C16 C18 -178.3(3)
C5 C4 C15 C14 -59.0(4)
C5 C4 C15 C16 171.8(3)
C5 C6 C7 C8 -66.2(4)
C5 C6 C7 C22 54.1(5)
C5 C6 C7 C24 178.6(4)
C5 C12 C13 C14 48.6(4)
C6 C5 C12 C11 59.2(4)
C6 C5 C12 C13 179.2(3)
C6 C5 C12 C19 -60.3(4)
C6 C7 C8 O3 -74.3(5)
C6 C7 C8 C9 106.4(4)
C6 C7 C22 C11 -58.3(4)
C6 C7 C22 C23 115.6(5)
C7 C8 C9 O4 79.9(5)
C7 C8 C9 C10 -31.1(6)
C7 C8 C9 C21 -157.1(4)
C8 C7 C22 C11 55.9(5)
C8 C7 C22 C23 -130.2(4)
C8 C9 C10 O5 -152.9(4)
C8 C9 C10 C11 30.3(5)
C9 C10 C11 C12 -106.5(4)
C9 C10 C11 C20 131.4(4)
C9 C10 C11 C22 12.1(5)
C10 C11 C12 C5 57.0(4)
C10 C11 C12 C13 -61.6(4)
C10 C11 C12 C19 179.0(3)
C10 C11 C20 O6 137.0(4)
C10 C11 C20 O7 -45.9(4)
C10 C11 C22 C7 -55.2(4)
C10 C11 C22 C23 130.9(4)
C11 C12 C13 C14 165.7(3)
C12 C5 C6 C7 -56.9(4)
C12 C11 C20 O6 17.0(6)
C12 C11 C20 O7 -165.8(3)
C12 C11 C22 C7 64.3(4)
C12 C11 C22 C23 -109.6(5)
C12 C13 C14 C15 -57.8(5)
C13 C14 C15 C4 63.0(4)
C13 C14 C15 C16 -162.6(3)
C14 C15 C16 O1 160.3(3)
C14 C15 C16 C17 -72.2(4)
C14 C15 C16 C18 53.3(4)
C15 C4 C5 C6 -174.9(3)
C15 C4 C5 C12 55.8(4)
C16 O1 C1 O2 170.0(4)
C16 O1 C1 C2 -12.5(6)
C19 C12 C13 C14 -74.5(4)
C20 C11 C12 C5 174.8(3)
C20 C11 C12 C13 56.1(4)
C20 C11 C12 C19 -63.3(4)
C20 C11 C22 C7 -171.6(3)
C20 C11 C22 C23 14.5(6)
C21 C9 C10 O5 -26.1(5)
C21 C9 C10 C11 157.1(4)
C22 C7 C8 O3 168.6(4)
C22 C7 C8 C9 -10.7(6)
C22 C11 C12 C5 -62.6(4)
C22 C11 C12 C13 178.8(3)
C22 C11 C12 C19 59.4(4)
C22 C11 C20 O6 -104.3(5)
C22 C11 C20 O7 72.9(4)
C24 C7 C8 O3 40.5(6)
C24 C7 C8 C9 -138.8(4)
C24 C7 C22 C11 -179.0(4)
C24 C7 C22 C23 -5.1(6)
C25 C4 C5 C6 59.8(4)
C25 C4 C5 C12 -69.5(4)
C25 C4 C15 C14 64.9(4)
C25 C4 C15 C16 -64.3(5)
C26 O7 C20 O6 -4.2(6)
C26 O7 C20 C11 178.5(3)

_cod_database_fobs_code 2240943
